data_7106978
loop_
_publ_author_name
'Mayte Munoz'
'Carmen Urbaneja'
'Manuel Temprado'
'Marta E. G. Mosquera'
'Tomas Cuenca'

_publ_section_title
;
 Lewis acid fragmentation of a lithium aryloxide cage: generation of new
 heterometallic aluminium-lithium species
;
_journal_issue 42
_journal_name_full Chem.Commun.
_journal_page_first 11757
_journal_page_last 11759
_journal_paper_doi 10.1039/c1cc14577k
_journal_volume 47
_journal_year 2011
_chemical_formula_moiety 'C36 H48 Al2 Li2 O12. C7 H8'
_chemical_formula_sum 'C43 H56 Al2 Li2 O12'
_chemical_formula_weight 832.72
_chemical_name_systematic
;
?
;
_space_group_IT_number 60
_symmetry_cell_setting orthorhombic
_symmetry_Int_Tables_number 60
_symmetry_space_group_name_Hall '-P 2a 2n'
_symmetry_space_group_name_H-M 'P n c a'
_atom_sites_solution_hydrogens geom
_atom_sites_solution_primary direct
_atom_sites_solution_secondary difmap
_audit_creation_method SHELXL-97
_cell_angle_alpha 90.00
_cell_angle_beta 90.00
_cell_angle_gamma 90.00
_cell_formula_units_Z 4
_cell_length_a 13.6968(12)
_cell_length_b 13.9464(18)
_cell_length_c 24.2111(19)
_cell_measurement_reflns_used 139
_cell_measurement_temperature 200(2)
_cell_measurement_theta_max 19.456
_cell_measurement_theta_min 3.67
_cell_volume 4624.8(8)
_computing_cell_refinement 'Dirax/lsq (Duisenberg & Schreurs, 1989-2000)'
_computing_data_collection 'Collect (Bruker AXS BV, 1997-2004)'
_computing_data_reduction 'EvalCCD (Duisenberg & Schreurs 1990-2000)'
_computing_molecular_graphics 'Ortep-3 for Windows (Farrugia, 1997)'
_computing_publication_material 'WinGX publication routines (Farrugia, 1999)'
_computing_structure_refinement 'SHELXL-97 (Sheldrick, 1997)'
_computing_structure_solution 'SHELXS-86 (Sheldrick, 1986)'
_diffrn_ambient_temperature 200(2)
_diffrn_measured_fraction_theta_full 0.998
_diffrn_measured_fraction_theta_max 0.998
_diffrn_radiation_monochromator graphite
_diffrn_radiation_source 'fine-focus sealed tube'
_diffrn_radiation_type MoK\a
_diffrn_radiation_wavelength 0.71073
_diffrn_reflns_av_R_equivalents 0.0860
_diffrn_reflns_av_sigmaI/netI 0.0471
_diffrn_reflns_limit_h_max 17
_diffrn_reflns_limit_h_min -17
_diffrn_reflns_limit_k_max 18
_diffrn_reflns_limit_k_min -18
_diffrn_reflns_limit_l_max 31
_diffrn_reflns_limit_l_min -31
_diffrn_reflns_number 68740
_diffrn_reflns_theta_full 27.50
_diffrn_reflns_theta_max 27.50
_diffrn_reflns_theta_min 3.27
_exptl_absorpt_coefficient_mu 0.120
_exptl_absorpt_correction_T_max 1.105
_exptl_absorpt_correction_T_min 0.947
_exptl_absorpt_correction_type multi-scan
_exptl_absorpt_process_details
;
R.H. Blessing, Acta Cryst. (1995), A51, 33-38
;
_exptl_crystal_colour colorless
_exptl_crystal_density_diffrn 1.196
_exptl_crystal_density_method 'not measured'
_exptl_crystal_description prism
_exptl_crystal_F_000 1768
_exptl_crystal_size_max 0.41
_exptl_crystal_size_mid 0.38
_exptl_crystal_size_min 0.34
_refine_diff_density_max 0.324
_refine_diff_density_min -0.266
_refine_diff_density_rms 0.050
_refine_ls_extinction_coef 0.0005(4)
_refine_ls_extinction_expression Fc^*^=kFc[1+0.001xFc^2^\l^3^/sin(2\q)]^-1/4^
_refine_ls_extinction_method SHELXL
_refine_ls_goodness_of_fit_ref 1.018
_refine_ls_hydrogen_treatment constr
_refine_ls_matrix_type full
_refine_ls_number_parameters 281
_refine_ls_number_reflns 5314
_refine_ls_number_restraints 0
_refine_ls_restrained_S_all 1.018
_refine_ls_R_factor_all 0.0957
_refine_ls_R_factor_gt 0.0559
_refine_ls_shift/su_max 0.000
_refine_ls_shift/su_mean 0.000
_refine_ls_structure_factor_coef Fsqd
_refine_ls_weighting_details 'calc w=1/[\s^2^(Fo^2^)+(0.0571P)^2^+3.4765P] where P=(Fo^2^+2Fc^2^)/3'
_refine_ls_weighting_scheme calc
_refine_ls_wR_factor_gt 0.1262
_refine_ls_wR_factor_ref 0.1462
_reflns_number_gt 3559
_reflns_number_total 5314
_reflns_threshold_expression >2sigma(I)
_cod_data_source_file c1cc14577k.txt
_cod_data_source_block 3.C7H8
_cod_database_code 7106978

loop_
_symmetry_equiv_pos_as_xyz
'x, y, z'
'-x+1/2, -y, z'
'x+1/2, -y+1/2, -z+1/2'
'-x, y+1/2, -z+1/2'
'-x, -y, -z'
'x-1/2, y, -z'
'-x-1/2, y-1/2, z-1/2'
'x, -y-1/2, z-1/2'

loop_
_atom_site_label
_atom_site_type_symbol
_atom_site_fract_x
_atom_site_fract_y
_atom_site_fract_z
_atom_site_U_iso_or_equiv
_atom_site_adp_type
_atom_site_occupancy
_atom_site_symmetry_multiplicity
_atom_site_calc_flag
_atom_site_refinement_flags
C2D C 0.9723(6) 0.4543(4) 0.0397(2) 0.1093(17) Uani 1 1 d .
C4D C 1.1304(8) 0.4129(8) -0.0073(6) 0.193(4) Uani 1 1 d .
C3D C 1.0479(9) 0.4679(7) 0.0000(6) 0.100(3) Uani 0.50 1 d P
C1D C 0.8953(11) 0.5111(14) 0.0458(6) 0.148(5) Uani 0.50 1 d P
C5D C 1.0518(17) 0.4011(8) 0.0316(8) 0.176(9) Uani 0.50 1 d P
Al1 Al 0.77928(5) 0.17292(4) 0.15238(3) 0.02797(18) Uani 1 1 d .
Li1 Li 0.8562(3) -0.0024(3) 0.20719(15) 0.0353(9) Uani 1 1 d .
O1 O 0.87291(11) 0.08318(11) 0.14596(6) 0.0357(4) Uani 1 1 d .
O2 O 0.73983(10) 0.10935(10) 0.21571(5) 0.0268(3) Uani 1 1 d .
O3 O 0.89390(14) 0.19168(14) 0.05540(7) 0.0537(5) Uani 1 1 d .
O4 O 0.62067(13) 0.25175(13) 0.24150(7) 0.0458(4) Uani 1 1 d .
O5 O 1.00189(11) -0.03957(11) 0.17844(6) 0.0362(4) Uani 1 1 d .
O6 O 0.87049(11) 0.04043(11) 0.28702(6) 0.0351(4) Uani 1 1 d .
C1 C 0.67299(18) 0.1635(2) 0.09906(10) 0.0477(6) Uani 1 1 d .
H1A H 0.6267 0.2139 0.1056 0.072 Uiso 1 1 calc R
H1B H 0.6412 0.1025 0.1030 0.072 Uiso 1 1 calc R
H1C H 0.6987 0.1694 0.0623 0.072 Uiso 1 1 calc R
C2 C 0.8339(2) 0.29917(19) 0.17009(12) 0.0536(7) Uani 1 1 d .
H2A H 0.7819 0.3451 0.1731 0.080 Uiso 1 1 calc R
H2B H 0.8779 0.3185 0.1413 0.080 Uiso 1 1 calc R
H2C H 0.8685 0.2957 0.2045 0.080 Uiso 1 1 calc R
C3 C 0.8818(3) 0.2226(2) 0.00073(11) 0.0643(9) Uani 1 1 d .
H3A H 0.8280 0.2666 -0.0012 0.096 Uiso 1 1 calc R
H3B H 0.8687 0.1683 -0.0225 0.096 Uiso 1 1 calc R
H3C H 0.9403 0.2540 -0.0115 0.096 Uiso 1 1 calc R
C4 C 0.5641(3) 0.3353(2) 0.25109(14) 0.0728(10) Uani 1 1 d .
H4A H 0.5241 0.3480 0.2194 0.109 Uiso 1 1 calc R
H4B H 0.6066 0.3888 0.2576 0.109 Uiso 1 1 calc R
H4C H 0.5231 0.3255 0.2828 0.109 Uiso 1 1 calc R
C5 C 1.0646(2) -0.1174(2) 0.19283(13) 0.0650(9) Uani 1 1 d .
H5A H 1.0423 -0.1461 0.2266 0.097 Uiso 1 1 calc R
H5B H 1.1300 -0.0940 0.1977 0.097 Uiso 1 1 calc R
H5C H 1.0637 -0.1644 0.1639 0.097 Uiso 1 1 calc R
C6 C 0.9274(2) -0.0103(2) 0.32727(11) 0.0506(7) Uani 1 1 d .
H6A H 0.9661 -0.0583 0.3091 0.076 Uiso 1 1 calc R
H6B H 0.8847 -0.0405 0.3535 0.076 Uiso 1 1 calc R
H6C H 0.9696 0.0338 0.3461 0.076 Uiso 1 1 calc R
C11 C 0.95360(15) 0.07493(16) 0.11459(9) 0.0306(5) Uani 1 1 d .
C12 C 1.02464(15) 0.00935(16) 0.13037(9) 0.0316(5) Uani 1 1 d .
C13 C 1.10880(17) -0.00277(18) 0.09942(10) 0.0416(6) Uani 1 1 d .
H13 H 1.1566 -0.0461 0.1103 0.050 Uiso 1 1 calc R
C14 C 1.12007(19) 0.0512(2) 0.05183(11) 0.0493(7) Uani 1 1 d .
H14 H 1.1763 0.0436 0.0307 0.059 Uiso 1 1 calc R
C15 C 1.05042(19) 0.1156(2) 0.03503(10) 0.0464(6) Uani 1 1 d .
H15 H 1.0590 0.1506 0.0027 0.056 Uiso 1 1 calc R
C16 C 0.96753(17) 0.12785(17) 0.06658(9) 0.0365(5) Uani 1 1 d .
C21 C 0.74453(15) 0.14803(15) 0.26716(8) 0.0281(5) Uani 1 1 d .
C22 C 0.80959(15) 0.11234(16) 0.30630(9) 0.0321(5) Uani 1 1 d .
C23 C 0.81100(19) 0.14835(19) 0.35996(10) 0.0432(6) Uani 1 1 d .
H23 H 0.8538 0.1234 0.3861 0.052 Uiso 1 1 calc R
C24 C 0.7481(2) 0.2213(2) 0.37356(10) 0.0502(7) Uani 1 1 d .
H24 H 0.7489 0.2456 0.4093 0.060 Uiso 1 1 calc R
C25 C 0.68387(19) 0.25961(19) 0.33587(10) 0.0445(6) Uani 1 1 d .
H25 H 0.6423 0.3094 0.3459 0.053 Uiso 1 1 calc R
C26 C 0.68231(17) 0.22261(16) 0.28257(9) 0.0348(5) Uani 1 1 d .

loop_
_atom_site_aniso_label
_atom_site_aniso_U_11
_atom_site_aniso_U_22
_atom_site_aniso_U_33
_atom_site_aniso_U_23
_atom_site_aniso_U_13
_atom_site_aniso_U_12
C2D 0.151(5) 0.098(4) 0.079(3) 0.001(3) -0.039(4) -0.038(4)
C4D 0.165(8) 0.156(8) 0.259(12) -0.059(8) -0.036(8) 0.018(7)
C3D 0.121(9) 0.063(6) 0.117(8) -0.021(6) -0.044(8) -0.014(5)
C1D 0.118(10) 0.184(15) 0.141(12) -0.040(11) -0.059(9) -0.002(11)
C5D 0.241(19) 0.059(7) 0.229(17) -0.016(9) -0.184(16) 0.007(9)
Al1 0.0275(3) 0.0283(3) 0.0281(3) 0.0016(3) -0.0042(3) 0.0027(3)
Li1 0.0278(18) 0.040(2) 0.039(2) 0.0034(17) -0.0005(15) -0.0004(16)
O1 0.0303(8) 0.0412(9) 0.0356(8) 0.0095(7) 0.0087(6) 0.0096(7)
O2 0.0267(7) 0.0297(8) 0.0241(7) -0.0037(6) -0.0004(6) 0.0022(6)
O3 0.0545(12) 0.0688(13) 0.0377(10) 0.0187(9) 0.0064(8) 0.0195(10)
O4 0.0452(10) 0.0465(10) 0.0457(10) -0.0101(8) -0.0045(8) 0.0203(8)
O5 0.0299(8) 0.0384(9) 0.0403(9) 0.0078(7) 0.0007(7) 0.0062(7)
O6 0.0290(8) 0.0392(9) 0.0372(9) 0.0075(7) -0.0082(6) 0.0010(7)
C1 0.0420(14) 0.0618(17) 0.0394(14) 0.0127(12) -0.0120(11) -0.0038(13)
C2 0.0696(19) 0.0416(14) 0.0497(16) -0.0010(12) -0.0039(14) -0.0118(14)
C3 0.089(2) 0.0645(19) 0.0393(15) 0.0110(14) -0.0112(15) 0.0166(17)
C4 0.079(2) 0.060(2) 0.079(2) -0.0136(17) -0.0015(18) 0.0408(18)
C5 0.0501(17) 0.0654(19) 0.079(2) 0.0292(17) 0.0058(15) 0.0242(15)
C6 0.0442(15) 0.0526(16) 0.0549(16) 0.0179(13) -0.0199(12) -0.0014(12)
C11 0.0265(11) 0.0362(12) 0.0293(11) -0.0019(9) 0.0039(9) -0.0008(9)
C12 0.0265(11) 0.0355(12) 0.0329(11) -0.0019(10) 0.0000(9) -0.0018(9)
C13 0.0286(12) 0.0447(14) 0.0515(15) -0.0060(12) 0.0033(10) 0.0049(11)
C14 0.0372(14) 0.0646(18) 0.0461(15) -0.0020(13) 0.0187(11) 0.0008(13)
C15 0.0474(15) 0.0550(16) 0.0369(13) 0.0037(12) 0.0128(11) -0.0033(13)
C16 0.0378(13) 0.0398(13) 0.0318(12) 0.0026(10) 0.0029(10) 0.0024(11)
C21 0.0281(11) 0.0293(11) 0.0271(11) -0.0038(9) 0.0011(8) -0.0051(9)
C22 0.0284(11) 0.0349(12) 0.0329(11) 0.0000(10) -0.0033(9) -0.0066(9)
C23 0.0448(14) 0.0536(16) 0.0311(12) -0.0010(11) -0.0108(10) -0.0115(12)
C24 0.0603(17) 0.0573(17) 0.0330(13) -0.0134(12) -0.0006(12) -0.0135(14)
C25 0.0503(15) 0.0426(14) 0.0406(14) -0.0149(11) 0.0073(12) -0.0027(12)
C26 0.0342(12) 0.0351(12) 0.0351(12) -0.0064(10) 0.0015(10) -0.0006(10)

loop_
_atom_type_symbol
_atom_type_description
_atom_type_scat_dispersion_real
_atom_type_scat_dispersion_imag
_atom_type_scat_source
C C 0.0033 0.0016 'International Tables Vol C Tables 4.2.6.8 and 6.1.1.4'
H H 0.0000 0.0000 'International Tables Vol C Tables 4.2.6.8 and 6.1.1.4'
Al Al 0.0645 0.0514 'International Tables Vol C Tables 4.2.6.8 and 6.1.1.4'
Li Li -0.0003 0.0001 'International Tables Vol C Tables 4.2.6.8 and 6.1.1.4'
O O 0.0106 0.0060 'International Tables Vol C Tables 4.2.6.8 and 6.1.1.4'

loop_
_geom_angle_atom_site_label_1
_geom_angle_atom_site_label_2
_geom_angle_atom_site_label_3
_geom_angle
_geom_angle_site_symmetry_1
_geom_angle_site_symmetry_3
C5D C2D C1D 176.7(14) . .
C5D C2D C3D 51.8(10) . .
C1D C2D C3D 125.0(10) . .
C5D C2D C3D 117.8(13) . 5_765
C1D C2D C3D 59.0(8) . 5_765
C3D C2D C3D 66.4(9) . 5_765
C3D C4D C5D 50.6(8) . .
C3D C4D C1D 58.6(9) . 5_765
C5D C4D C1D 108.7(11) . 5_765
C5D C3D C1D 130.2(18) . 5_765
C5D C3D C4D 67.4(13) . .
C1D C3D C4D 63.5(11) 5_765 .
C5D C3D C2D 60.2(15) . .
C1D C3D C2D 167.3(12) 5_765 .
C4D C3D C2D 127.5(13) . .
C5D C3D C2D 171.5(15) . 5_765
C1D C3D C2D 55.2(10) 5_765 5_765
C4D C3D C2D 118.6(15) . 5_765
C2D C3D C2D 113.6(9) . 5_765
C5D C3D C3D 118(2) . 5_765
C1D C3D C3D 110.1(16) 5_765 5_765
C4D C3D C3D 172.6(18) . 5_765
C2D C3D C3D 58.4(10) . 5_765
C2D C3D C3D 55.3(8) 5_765 5_765
C2D C1D C3D 65.8(11) . 5_765
C2D C1D C4D 123.7(15) . 5_765
C3D C1D C4D 57.9(9) 5_765 5_765
C2D C5D C3D 68.1(10) . .
C2D C5D C4D 130.1(14) . .
C3D C5D C4D 62.0(15) . .
O1 Al1 O2 86.93(7) . .
O1 Al1 C1 115.35(10) . .
O2 Al1 C1 107.33(9) . .
O1 Al1 C2 111.84(11) . .
O2 Al1 C2 111.11(10) . .
C1 Al1 C2 119.35(12) . .
O1 Al1 Li1 38.20(8) . .
O2 Al1 Li1 48.73(8) . .
C1 Al1 Li1 120.27(11) . .
C2 Al1 Li1 120.38(12) . .
O1 Li1 O2 128.5(2) . 2_655
O1 Li1 O6 122.8(2) . .
O2 Li1 O6 100.64(17) 2_655 .
O1 Li1 O5 77.95(14) . .
O2 Li1 O5 117.3(2) 2_655 .
O6 Li1 O5 106.59(17) . .
O1 Li1 O2 73.93(14) . .
O2 Li1 O2 92.40(15) 2_655 .
O6 Li1 O2 77.09(14) . .
O5 Li1 O2 148.0(2) . .
O1 Li1 Li1 96.05(16) . 2_655
O2 Li1 Li1 50.18(12) 2_655 2_655
O6 Li1 Li1 95.15(12) . 2_655
O5 Li1 Li1 157.26(17) . 2_655
O2 Li1 Li1 43.31(11) . 2_655
O1 Li1 Al1 35.47(8) . .
O2 Li1 Al1 115.25(15) 2_655 .
O6 Li1 Al1 102.53(16) . .
O5 Li1 Al1 112.20(15) . .
O2 Li1 Al1 38.45(7) . .
Li1 Li1 Al1 68.12(13) 2_655 .
C11 O1 Al1 133.91(14) . .
C11 O1 Li1 118.79(17) . .
Al1 O1 Li1 106.32(13) . .
C21 O2 Al1 123.71(13) . .
C21 O2 Li1 114.96(16) . 2_655
Al1 O2 Li1 117.63(12) . 2_655
C21 O2 Li1 109.09(15) . .
Al1 O2 Li1 92.82(11) . .
Li1 O2 Li1 86.51(15) 2_655 .
C16 O3 C3 118.2(2) . .
C26 O4 C4 117.6(2) . .
C12 O5 C5 116.39(19) . .
C12 O5 Li1 110.96(16) . .
C5 O5 Li1 130.92(18) . .
C22 O6 C6 117.10(18) . .
C22 O6 Li1 118.36(16) . .
C6 O6 Li1 123.60(19) . .
O1 C11 C12 118.44(19) . .
O1 C11 C16 122.6(2) . .
C12 C11 C16 118.9(2) . .
O5 C12 C13 125.6(2) . .
O5 C12 C11 113.45(18) . .
C13 C12 C11 121.0(2) . .
C14 C13 C12 118.5(2) . .
C15 C14 C13 121.7(2) . .
C14 C15 C16 119.3(2) . .
O3 C16 C15 125.2(2) . .
O3 C16 C11 114.11(19) . .
C15 C16 C11 120.7(2) . .
O2 C21 C22 120.81(19) . .
O2 C21 C26 120.80(19) . .
C22 C21 C26 118.37(19) . .
C21 C22 O6 114.49(18) . .
C21 C22 C23 121.0(2) . .
O6 C22 C23 124.5(2) . .
C24 C23 C22 118.8(2) . .
C23 C24 C25 122.0(2) . .
C24 C25 C26 118.8(2) . .
O4 C26 C21 113.86(19) . .
O4 C26 C25 125.1(2) . .
C21 C26 C25 121.0(2) . .

loop_
_geom_bond_atom_site_label_1
_geom_bond_atom_site_label_2
_geom_bond_distance
_geom_bond_site_symmetry_2
C2D C5D 1.33(2) .
C2D C1D 1.328(16) .
C2D C3D 1.425(15) .
C2D C3D 1.476(14) 5_765
C4D C3D 1.378(15) .
C4D C5D 1.44(3) .
C4D C1D 1.455(19) 5_765
C3D C5D 1.206(19) .
C3D C1D 1.387(19) 5_765
C3D C2D 1.476(14) 5_765
C3D C3D 1.59(2) 5_765
C1D C3D 1.387(19) 5_765
C1D C4D 1.455(19) 5_765
Al1 O1 1.7987(16) .
Al1 O2 1.8519(15) .
Al1 C1 1.950(2) .
Al1 C2 1.960(3) .
Al1 Li1 2.974(4) .
Li1 O1 1.917(4) .
Li1 O2 1.999(4) 2_655
Li1 O6 2.032(4) .
Li1 O5 2.177(4) .
Li1 O2 2.238(4) .
Li1 Li1 2.909(7) 2_655
O1 C11 1.346(2) .
O2 C21 1.359(2) .
O2 Li1 1.999(4) 2_655
O3 C16 1.372(3) .
O3 C3 1.402(3) .
O4 C26 1.366(3) .
O4 C4 1.418(3) .
O5 C12 1.385(3) .
O5 C5 1.427(3) .
O6 C22 1.385(3) .
O6 C6 1.435(3) .
C11 C12 1.389(3) .
C11 C16 1.390(3) .
C12 C13 1.385(3) .
C13 C14 1.385(3) .
C14 C15 1.372(4) .
C15 C16 1.379(3) .
C21 C22 1.393(3) .
C21 C26 1.395(3) .
C22 C23 1.393(3) .
C23 C24 1.374(4) .
C24 C25 1.375(4) .
C25 C26 1.390(3) .
